data_7002047
loop_
_publ_author_name
'Iglesias-Sig\"uenza, Javier'
'Ros, Abel'
'D\'iez, Elena'
'Alcarazo, Manuel'
'\'Alvarez, Eleuterio'
'Fern\'andez, Rosario'
'Lassaletta, Jos\'e M.'

_publ_section_title
;
 Synthesis, structure and properties of
 [1,2,4]triazolo[4,3-a]pyridin-3-ylidene rhodium and palladium
 complexes
;
_journal_issue 35
_journal_name_full 'Dalton Transactions'
_journal_page_first 7113
_journal_paper_doi 10.1039/b907043e
_journal_year 2009
_chemical_formula_moiety 'C23 H18 Cl N3 Pd'
_chemical_formula_sum 'C23 H18 Cl N3 Pd'
_chemical_formula_weight 478.25
_chemical_name_systematic
;
?
;
_space_group_IT_number 14
_symmetry_cell_setting monoclinic
_symmetry_space_group_name_Hall '-P 2ybc'
_symmetry_space_group_name_H-M 'P 1 21/c 1'
_atom_sites_solution_hydrogens geom
_atom_sites_solution_primary direct
_atom_sites_solution_secondary difmap
_audit_creation_method SHELXL-97
_cell_angle_alpha 90.00
_cell_angle_beta 108.420(3)
_cell_angle_gamma 90.00
_cell_formula_units_Z 4
_cell_length_a 9.5846(6)
_cell_length_b 30.038(2)
_cell_length_c 7.0204(5)
_cell_measurement_reflns_used 2991
_cell_measurement_temperature 100(2)
_cell_measurement_theta_max 24.29
_cell_measurement_theta_min 2.24
_cell_volume 1917.6(2)
_computing_cell_refinement 'Bruker (2006). APEX 2. Version 2.1.'
_computing_data_collection 'Bruker (2006). APEX 2. Version 2.1.'
_computing_data_reduction 'Bruker (2006). APEX 2. Version 2.1.'
_computing_molecular_graphics 'XP, SHELXTL v. 6.14 (Bruker, 2003)'
_computing_publication_material 'XCIF, SHELXTL v. 6.14 (Bruker, 2003)'
_computing_structure_refinement 'XL, SHELXTL v. 6.14 (Bruker, 2003)'
_computing_structure_solution 'Bruker (2006). APEX 2. Version 2.1.'
_diffrn_ambient_temperature 100(2)
_diffrn_detector_area_resol_mean 8.26
_diffrn_measured_fraction_theta_full 0.997
_diffrn_measured_fraction_theta_max 0.997
_diffrn_measurement_device_type
;
Bruker-Nonius X8kappa APEX II CCD area detector'
;
_diffrn_measurement_method 'phi and omega scans with narrow frames'
_diffrn_radiation_monochromator graphite
_diffrn_radiation_source 'fine-focus sealed tube'
_diffrn_radiation_type MoK\a
_diffrn_radiation_wavelength 0.71073
_diffrn_reflns_av_R_equivalents 0.0739
_diffrn_reflns_av_sigmaI/netI 0.0846
_diffrn_reflns_limit_h_max 12
_diffrn_reflns_limit_h_min -12
_diffrn_reflns_limit_k_max 36
_diffrn_reflns_limit_k_min -37
_diffrn_reflns_limit_l_max 8
_diffrn_reflns_limit_l_min -8
_diffrn_reflns_number 15674
_diffrn_reflns_theta_full 26.44
_diffrn_reflns_theta_max 26.44
_diffrn_reflns_theta_min 2.24
_diffrn_standards_decay_% 0
_exptl_absorpt_coefficient_mu 1.121
_exptl_absorpt_correction_T_max 0.8962
_exptl_absorpt_correction_T_min 0.7747
_exptl_absorpt_correction_type multi-scan
_exptl_absorpt_process_details
;
SADABS, Bruker (2006). APEX 2. Version 2.1. Bruker Analytical
X-ray Solutions, Madison, Wisconsin, USA.
;
_exptl_crystal_colour yellow
_exptl_crystal_density_diffrn 1.657
_exptl_crystal_density_method 'not measured'
_exptl_crystal_description plate
_exptl_crystal_F_000 960
_exptl_crystal_size_max 0.24
_exptl_crystal_size_mid 0.13
_exptl_crystal_size_min 0.10
_refine_diff_density_max 1.460
_refine_diff_density_min -0.807
_refine_diff_density_rms 0.140
_refine_ls_extinction_method none
_refine_ls_goodness_of_fit_ref 1.044
_refine_ls_hydrogen_treatment constr
_refine_ls_matrix_type full
_refine_ls_number_parameters 253
_refine_ls_number_reflns 3931
_refine_ls_number_restraints 0
_refine_ls_restrained_S_all 1.044
_refine_ls_R_factor_all 0.1018
_refine_ls_R_factor_gt 0.0530
_refine_ls_shift/su_max 0.001
_refine_ls_shift/su_mean 0.000
_refine_ls_structure_factor_coef Fsqd
_refine_ls_weighting_details 'calc w=1/[\s^2^(Fo^2^)+(0.0517P)^2^+4.0781P] where P=(Fo^2^+2Fc^2^)/3'
_refine_ls_weighting_scheme calc
_refine_ls_wR_factor_gt 0.1092
_refine_ls_wR_factor_ref 0.1274
_reflns_number_gt 2577
_reflns_number_total 3931
_reflns_threshold_expression >2sigma(I)
_cod_data_source_file b907043e.txt
_cod_data_source_block 19
_cod_depositor_comments
;
The following automatic conversions were performed:
'_symmetry_cell_setting' value 'Monoclinic' changed to 'monoclinic'
according to '/home/saulius/struct/CIF-dictionaries/cif_core.dic'
dictionary named 'cif_core.dic' version 2.4.1 from 2010-06-29.

Automatic conversion script
Id: cif_fix_enum 1527 2010-12-29 10:47:43Z saulius 
;
_cod_original_sg_symbol_H-M P2(1)/c
_cod_database_code 7002047

loop_
_symmetry_equiv_pos_as_xyz
'x, y, z'
'-x, y+1/2, -z+1/2'
'-x, -y, -z'
'x, -y-1/2, z-1/2'

loop_
_atom_site_label
_atom_site_type_symbol
_atom_site_fract_x
_atom_site_fract_y
_atom_site_fract_z
_atom_site_U_iso_or_equiv
_atom_site_adp_type
_atom_site_occupancy
_atom_site_symmetry_multiplicity
_atom_site_calc_flag
_atom_site_refinement_flags
_atom_site_disorder_assembly
_atom_site_disorder_group
Pd1 Pd 0.77626(4) 0.063749(16) 0.90739(7) 0.02304(16) Uani 1 1 d . . .
Cl1 Cl 0.88361(15) 0.05271(5) 0.6500(2) 0.0293(4) Uani 1 1 d . . .
N1 N 0.8049(5) 0.16913(16) 0.8828(7) 0.0196(11) Uani 1 1 d . . .
N2 N 0.5917(5) 0.14382(17) 0.7433(7) 0.0222(11) Uani 1 1 d . . .
N3 N 0.5756(5) 0.18921(17) 0.7208(7) 0.0213(11) Uani 1 1 d . . .
C1 C 0.7294(6) 0.1291(2) 0.8448(8) 0.0213(13) Uani 1 1 d . . .
C2 C 0.7086(6) 0.2035(2) 0.8094(8) 0.0201(13) Uani 1 1 d . . .
C3 C 0.7554(6) 0.2490(2) 0.8377(8) 0.0235(14) Uani 1 1 d . . .
C4 C 0.9026(6) 0.2582(2) 0.9513(8) 0.0229(13) Uani 1 1 d . . .
C5 C 0.9440(7) 0.3032(2) 0.9851(9) 0.0270(14) Uani 1 1 d . . .
H5 H 1.0426 0.3105 1.0596 0.032 Uiso 1 1 calc R . .
C6 C 0.8438(7) 0.3365(2) 0.9120(10) 0.0324(15) Uani 1 1 d . . .
H6 H 0.8737 0.3667 0.9379 0.039 Uiso 1 1 calc R . .
C7 C 0.7000(7) 0.3270(2) 0.8011(9) 0.0289(15) Uani 1 1 d . . .
H7 H 0.6322 0.3505 0.7505 0.035 Uiso 1 1 calc R . .
C8 C 0.6554(6) 0.2838(2) 0.7641(9) 0.0256(14) Uani 1 1 d . . .
H8 H 0.5563 0.2773 0.6884 0.031 Uiso 1 1 calc R . .
C9 C 1.0039(6) 0.2206(2) 1.0245(8) 0.0222(13) Uani 1 1 d . . .
C10 C 0.9556(6) 0.1765(2) 0.9903(8) 0.0203(13) Uani 1 1 d . . .
C11 C 1.0490(6) 0.1409(2) 1.0595(9) 0.0280(15) Uani 1 1 d . . .
H11 H 1.0148 0.1113 1.0298 0.034 Uiso 1 1 calc R . .
C12 C 1.1937(6) 0.1493(2) 1.1731(9) 0.0318(16) Uani 1 1 d . . .
H12 H 1.2584 0.1250 1.2239 0.038 Uiso 1 1 calc R . .
C13 C 1.2447(6) 0.1921(2) 1.2133(9) 0.0293(15) Uani 1 1 d . . .
H13 H 1.3438 0.1974 1.2924 0.035 Uiso 1 1 calc R . .
C14 C 1.1528(6) 0.2269(2) 1.1393(9) 0.0279(15) Uani 1 1 d . . .
H14 H 1.1899 0.2564 1.1656 0.034 Uiso 1 1 calc R . .
C15 C 0.4651(5) 0.11612(19) 0.6719(8) 0.0191(12) Uani 1 1 d . . .
C16 C 0.3380(6) 0.1278(2) 0.7167(10) 0.0293(15) Uani 1 1 d . . .
H16 H 0.3349 0.1543 0.7890 0.035 Uiso 1 1 calc R . .
C17 C 0.2171(6) 0.1002(2) 0.6541(10) 0.0308(16) Uani 1 1 d . . .
H17 H 0.1298 0.1079 0.6830 0.037 Uiso 1 1 calc R . .
C18 C 0.2217(6) 0.0615(2) 0.5498(9) 0.0324(16) Uani 1 1 d . . .
H18 H 0.1376 0.0428 0.5065 0.039 Uiso 1 1 calc R . .
C19 C 0.3506(6) 0.0499(2) 0.5079(9) 0.0300(15) Uani 1 1 d . . .
H19 H 0.3545 0.0229 0.4393 0.036 Uiso 1 1 calc R . .
C20 C 0.4720(6) 0.0776(2) 0.5662(9) 0.0247(14) Uani 1 1 d . . .
H20 H 0.5586 0.0703 0.5345 0.030 Uiso 1 1 calc R . .
C21 C 0.7799(8) -0.0056(2) 0.9961(11) 0.0420(18) Uani 1 1 d . . .
H21A H 0.7101 -0.0015 0.8668 0.050 Uiso 1 1 calc R . .
H21B H 0.8532 -0.0280 1.0166 0.050 Uiso 1 1 calc R . .
C22 C 0.7750(11) 0.0198(3) 1.1468(14) 0.061(2) Uani 1 1 d . . .
H22 H 0.8456 0.0152 1.2752 0.074 Uiso 1 1 calc R . .
C23 C 0.6676(7) 0.0537(2) 1.1233(11) 0.0408(19) Uani 1 1 d . . .
H23A H 0.5963 0.0586 0.9958 0.049 Uiso 1 1 calc R . .
H23B H 0.6670 0.0714 1.2350 0.049 Uiso 1 1 calc R . .

loop_
_atom_site_aniso_label
_atom_site_aniso_U_11
_atom_site_aniso_U_22
_atom_site_aniso_U_33
_atom_site_aniso_U_23
_atom_site_aniso_U_13
_atom_site_aniso_U_12
Pd1 0.0230(2) 0.0266(3) 0.0201(2) 0.0016(2) 0.00769(16) -0.0019(2)
Cl1 0.0296(7) 0.0330(10) 0.0299(9) 0.0015(7) 0.0158(6) 0.0012(6)
N1 0.022(2) 0.026(3) 0.015(3) 0.003(2) 0.0119(19) -0.0011(19)
N2 0.020(2) 0.024(3) 0.024(3) 0.000(2) 0.010(2) -0.003(2)
N3 0.026(2) 0.024(3) 0.017(3) 0.001(2) 0.011(2) -0.001(2)
C1 0.020(3) 0.035(4) 0.012(3) -0.003(3) 0.009(2) -0.006(2)
C2 0.025(3) 0.025(4) 0.012(3) 0.000(3) 0.009(2) -0.002(2)
C3 0.028(3) 0.033(4) 0.013(3) 0.001(3) 0.013(3) -0.001(3)
C4 0.033(3) 0.031(4) 0.010(3) -0.001(3) 0.014(2) -0.006(3)
C5 0.037(3) 0.030(4) 0.018(3) -0.007(3) 0.014(3) -0.010(3)
C6 0.057(4) 0.023(4) 0.025(4) -0.003(3) 0.024(3) -0.006(3)
C7 0.043(4) 0.028(4) 0.024(4) 0.001(3) 0.023(3) 0.001(3)
C8 0.034(3) 0.027(4) 0.022(3) 0.000(3) 0.017(3) -0.001(3)
C9 0.027(3) 0.034(4) 0.011(3) -0.001(3) 0.013(2) -0.010(3)
C10 0.021(3) 0.035(4) 0.009(3) 0.000(3) 0.011(2) -0.005(2)
C11 0.024(3) 0.034(4) 0.026(4) 0.003(3) 0.007(3) -0.006(3)
C12 0.023(3) 0.049(5) 0.023(3) 0.003(3) 0.007(3) -0.003(3)
C13 0.024(3) 0.045(4) 0.021(3) 0.004(3) 0.010(2) -0.008(3)
C14 0.031(3) 0.038(4) 0.017(3) -0.007(3) 0.011(3) -0.013(3)
C15 0.019(2) 0.025(3) 0.013(3) 0.005(2) 0.005(2) -0.001(2)
C16 0.030(3) 0.030(4) 0.029(4) 0.002(3) 0.011(3) 0.000(3)
C17 0.026(3) 0.036(4) 0.034(4) 0.010(3) 0.014(3) 0.003(3)
C18 0.025(3) 0.031(4) 0.038(4) 0.007(3) 0.006(3) -0.004(3)
C19 0.033(3) 0.025(4) 0.029(4) -0.004(3) 0.005(3) -0.004(3)
C20 0.028(3) 0.029(4) 0.019(3) 0.002(3) 0.009(2) -0.001(2)
C21 0.069(5) 0.032(4) 0.025(4) 0.014(3) 0.015(3) 0.011(3)
C22 0.096(7) 0.048(6) 0.050(6) 0.016(4) 0.037(5) -0.001(5)
C23 0.046(4) 0.055(5) 0.030(4) 0.020(3) 0.026(3) 0.002(3)

loop_
_atom_type_symbol
_atom_type_description
_atom_type_scat_dispersion_real
_atom_type_scat_dispersion_imag
_atom_type_scat_source
C C 0.0033 0.0016 'International Tables Vol C Tables 4.2.6.8 and 6.1.1.4'
H H 0.0000 0.0000 'International Tables Vol C Tables 4.2.6.8 and 6.1.1.4'
N N 0.0061 0.0033 'International Tables Vol C Tables 4.2.6.8 and 6.1.1.4'
Cl Cl 0.1484 0.1585 'International Tables Vol C Tables 4.2.6.8 and 6.1.1.4'
Pd Pd -0.9988 1.0072 'International Tables Vol C Tables 4.2.6.8 and 6.1.1.4'

loop_
_geom_angle_atom_site_label_1
_geom_angle_atom_site_label_2
_geom_angle_atom_site_label_3
_geom_angle
_geom_angle_site_symmetry_1
_geom_angle_site_symmetry_3
_geom_angle_publ_flag
C1 Pd1 C23 99.7(3) . . ?
C1 Pd1 C22 135.3(3) . . ?
C23 Pd1 C22 39.0(3) . . ?
C1 Pd1 C21 166.4(2) . . ?
C23 Pd1 C21 67.9(3) . . ?
C22 Pd1 C21 35.5(3) . . ?
C1 Pd1 Cl1 95.17(16) . . ?
C23 Pd1 Cl1 163.3(2) . . ?
C22 Pd1 Cl1 128.6(2) . . ?
C21 Pd1 Cl1 96.5(2) . . ?
C2 N1 C1 109.4(4) . . ?
C2 N1 C10 122.2(5) . . ?
C1 N1 C10 128.3(5) . . ?
C1 N2 N3 116.0(4) . . ?
C1 N2 C15 124.9(5) . . ?
N3 N2 C15 119.0(4) . . ?
C2 N3 N2 102.4(4) . . ?
N2 C1 N1 100.4(5) . . ?
N2 C1 Pd1 122.6(4) . . ?
N1 C1 Pd1 137.0(4) . . ?
N3 C2 N1 111.8(5) . . ?
N3 C2 C3 126.7(5) . . ?
N1 C2 C3 121.5(5) . . ?
C8 C3 C4 120.4(6) . . ?
C8 C3 C2 120.8(5) . . ?
C4 C3 C2 118.6(5) . . ?
C5 C4 C3 117.6(6) . . ?
C5 C4 C9 123.9(5) . . ?
C3 C4 C9 118.5(5) . . ?
C6 C5 C4 120.8(6) . . ?
C6 C5 H5 119.6 . . ?
C4 C5 H5 119.6 . . ?
C5 C6 C7 121.0(6) . . ?
C5 C6 H6 119.5 . . ?
C7 C6 H6 119.5 . . ?
C8 C7 C6 120.1(6) . . ?
C8 C7 H7 119.9 . . ?
C6 C7 H7 119.9 . . ?
C7 C8 C3 120.1(6) . . ?
C7 C8 H8 119.9 . . ?
C3 C8 H8 119.9 . . ?
C10 C9 C14 116.5(6) . . ?
C10 C9 C4 121.4(5) . . ?
C14 C9 C4 122.1(5) . . ?
C11 C10 C9 122.0(5) . . ?
C11 C10 N1 120.2(5) . . ?
C9 C10 N1 117.7(5) . . ?
C10 C11 C12 118.8(6) . . ?
C10 C11 H11 120.6 . . ?
C12 C11 H11 120.6 . . ?
C13 C12 C11 120.9(6) . . ?
C13 C12 H12 119.5 . . ?
C11 C12 H12 119.5 . . ?
C14 C13 C12 119.8(6) . . ?
C14 C13 H13 120.1 . . ?
C12 C13 H13 120.1 . . ?
C13 C14 C9 121.9(6) . . ?
C13 C14 H14 119.0 . . ?
C9 C14 H14 119.0 . . ?
C20 C15 C16 121.5(5) . . ?
C20 C15 N2 119.7(5) . . ?
C16 C15 N2 118.8(5) . . ?
C17 C16 C15 118.9(6) . . ?
C17 C16 H16 120.6 . . ?
C15 C16 H16 120.6 . . ?
C16 C17 C18 120.7(6) . . ?
C16 C17 H17 119.7 . . ?
C18 C17 H17 119.7 . . ?
C17 C18 C19 119.9(6) . . ?
C17 C18 H18 120.0 . . ?
C19 C18 H18 120.0 . . ?
C20 C19 C18 120.2(6) . . ?
C20 C19 H19 119.9 . . ?
C18 C19 H19 119.9 . . ?
C19 C20 C15 118.8(5) . . ?
C19 C20 H20 120.6 . . ?
C15 C20 H20 120.6 . . ?
C22 C21 Pd1 70.9(5) . . ?
C22 C21 H21A 120.0 . . ?
Pd1 C21 H21A 70.1 . . ?
C22 C21 H21B 120.0 . . ?
Pd1 C21 H21B 131.9 . . ?
H21A C21 H21B 120.0 . . ?
C21 C22 C23 122.0(8) . . ?
C21 C22 Pd1 73.5(5) . . ?
C23 C22 Pd1 69.5(4) . . ?
C21 C22 H22 119.0 . . ?
C23 C22 H22 119.0 . . ?
Pd1 C22 H22 130.8 . . ?
C22 C23 Pd1 71.5(4) . . ?
C22 C23 H23A 120.0 . . ?
Pd1 C23 H23A 70.9 . . ?
C22 C23 H23B 120.0 . . ?
Pd1 C23 H23B 130.1 . . ?
H23A C23 H23B 120.0 . . ?

loop_
_geom_bond_atom_site_label_1
_geom_bond_atom_site_label_2
_geom_bond_distance
_geom_bond_site_symmetry_2
_geom_bond_publ_flag
Pd1 C1 2.031(6) . ?
Pd1 C23 2.115(6) . ?
Pd1 C22 2.141(8) . ?
Pd1 C21 2.172(7) . ?
Pd1 Cl1 2.3680(16) . ?
N1 C2 1.372(7) . ?
N1 C1 1.386(7) . ?
N1 C10 1.420(6) . ?
N2 C1 1.360(7) . ?
N2 N3 1.376(6) . ?
N2 C15 1.426(7) . ?
N3 C2 1.303(7) . ?
C2 C3 1.432(8) . ?
C3 C8 1.403(8) . ?
C3 C4 1.411(7) . ?
C4 C5 1.406(8) . ?
C4 C9 1.473(8) . ?
C5 C6 1.370(9) . ?
C5 H5 0.9500 . ?
C6 C7 1.382(9) . ?
C6 H6 0.9500 . ?
C7 C8 1.364(9) . ?
C7 H7 0.9500 . ?
C8 H8 0.9500 . ?
C9 C10 1.397(8) . ?
C9 C14 1.413(7) . ?
C10 C11 1.380(8) . ?
C11 C12 1.386(8) . ?
C11 H11 0.9500 . ?
C12 C13 1.374(9) . ?
C12 H12 0.9500 . ?
C13 C14 1.360(9) . ?
C13 H13 0.9500 . ?
C14 H14 0.9500 . ?
C15 C20 1.388(8) . ?
C15 C16 1.395(8) . ?
C16 C17 1.378(8) . ?
C16 H16 0.9500 . ?
C17 C18 1.382(9) . ?
C17 H17 0.9500 . ?
C18 C19 1.401(8) . ?
C18 H18 0.9500 . ?
C19 C20 1.383(8) . ?
C19 H19 0.9500 . ?
C20 H20 0.9500 . ?
C21 C22 1.317(11) . ?
C21 H21A 0.9500 . ?
C21 H21B 0.9500 . ?
C22 C23 1.421(11) . ?
C22 H22 0.9500 . ?
C23 H23A 0.9500 . ?
C23 H23B 0.9500 . ?

loop_
_geom_torsion_atom_site_label_1
_geom_torsion_atom_site_label_2
_geom_torsion_atom_site_label_3
_geom_torsion_atom_site_label_4
_geom_torsion
_geom_torsion_site_symmetry_1
_geom_torsion_site_symmetry_2
_geom_torsion_site_symmetry_3
_geom_torsion_site_symmetry_4
_geom_torsion_publ_flag
C1 N2 N3 C2 0.8(6) . . . . ?
C15 N2 N3 C2 177.0(5) . . . . ?
N3 N2 C1 N1 -1.7(6) . . . . ?
C15 N2 C1 N1 -177.7(5) . . . . ?
N3 N2 C1 Pd1 176.9(4) . . . . ?
C15 N2 C1 Pd1 1.0(7) . . . . ?
C2 N1 C1 N2 1.9(6) . . . . ?
C10 N1 C1 N2 178.2(5) . . . . ?
C2 N1 C1 Pd1 -176.4(5) . . . . ?
C10 N1 C1 Pd1 -0.1(9) . . . . ?
C23 Pd1 C1 N2 -70.0(5) . . . . ?
C22 Pd1 C1 N2 -88.4(6) . . . . ?
C21 Pd1 C1 N2 -46.3(13) . . . . ?
Cl1 Pd1 C1 N2 102.4(4) . . . . ?
C23 Pd1 C1 N1 108.1(6) . . . . ?
C22 Pd1 C1 N1 89.7(7) . . . . ?
C21 Pd1 C1 N1 131.8(10) . . . . ?
Cl1 Pd1 C1 N1 -79.5(6) . . . . ?
N2 N3 C2 N1 0.5(6) . . . . ?
N2 N3 C2 C3 -177.5(5) . . . . ?
C1 N1 C2 N3 -1.7(6) . . . . ?
C10 N1 C2 N3 -178.2(4) . . . . ?
C1 N1 C2 C3 176.5(5) . . . . ?
C10 N1 C2 C3 -0.1(8) . . . . ?
N3 C2 C3 C8 -1.2(9) . . . . ?
N1 C2 C3 C8 -179.1(5) . . . . ?
N3 C2 C3 C4 175.1(5) . . . . ?
N1 C2 C3 C4 -2.8(8) . . . . ?
C8 C3 C4 C5 -0.6(8) . . . . ?
C2 C3 C4 C5 -177.0(5) . . . . ?
C8 C3 C4 C9 -179.7(5) . . . . ?
C2 C3 C4 C9 3.9(8) . . . . ?
C3 C4 C5 C6 0.8(8) . . . . ?
C9 C4 C5 C6 179.9(6) . . . . ?
C4 C5 C6 C7 -0.8(9) . . . . ?
C5 C6 C7 C8 0.5(10) . . . . ?
C6 C7 C8 C3 -0.3(9) . . . . ?
C4 C3 C8 C7 0.4(9) . . . . ?
C2 C3 C8 C7 176.7(5) . . . . ?
C5 C4 C9 C10 178.5(5) . . . . ?
C3 C4 C9 C10 -2.5(8) . . . . ?
C5 C4 C9 C14 1.0(9) . . . . ?
C3 C4 C9 C14 -180.0(5) . . . . ?
C14 C9 C10 C11 -1.8(8) . . . . ?
C4 C9 C10 C11 -179.5(5) . . . . ?
C14 C9 C10 N1 177.3(5) . . . . ?
C4 C9 C10 N1 -0.3(8) . . . . ?
C2 N1 C10 C11 -179.2(5) . . . . ?
C1 N1 C10 C11 4.9(8) . . . . ?
C2 N1 C10 C9 1.6(7) . . . . ?
C1 N1 C10 C9 -174.3(5) . . . . ?
C9 C10 C11 C12 2.6(9) . . . . ?
N1 C10 C11 C12 -176.6(5) . . . . ?
C10 C11 C12 C13 -1.3(9) . . . . ?
C11 C12 C13 C14 -0.6(9) . . . . ?
C12 C13 C14 C9 1.3(9) . . . . ?
C10 C9 C14 C13 -0.1(8) . . . . ?
C4 C9 C14 C13 177.4(5) . . . . ?
C1 N2 C15 C20 -48.0(8) . . . . ?
N3 N2 C15 C20 136.1(5) . . . . ?
C1 N2 C15 C16 129.7(6) . . . . ?
N3 N2 C15 C16 -46.1(7) . . . . ?
C20 C15 C16 C17 0.0(9) . . . . ?
N2 C15 C16 C17 -177.7(5) . . . . ?
C15 C16 C17 C18 0.4(9) . . . . ?
C16 C17 C18 C19 0.4(9) . . . . ?
C17 C18 C19 C20 -1.6(9) . . . . ?
C18 C19 C20 C15 2.0(9) . . . . ?
C16 C15 C20 C19 -1.2(9) . . . . ?
N2 C15 C20 C19 176.4(5) . . . . ?
C1 Pd1 C21 C22 -54.3(13) . . . . ?
C23 Pd1 C21 C22 -29.0(5) . . . . ?
Cl1 Pd1 C21 C22 157.1(5) . . . . ?
Pd1 C21 C22 C23 52.0(7) . . . . ?
C1 Pd1 C22 C21 164.2(4) . . . . ?
C23 Pd1 C22 C21 134.5(8) . . . . ?
Cl1 Pd1 C22 C21 -29.6(7) . . . . ?
C1 Pd1 C22 C23 29.7(7) . . . . ?
C21 Pd1 C22 C23 -134.5(8) . . . . ?
Cl1 Pd1 C22 C23 -164.1(4) . . . . ?
C21 C22 C23 Pd1 -53.8(7) . . . . ?
C1 Pd1 C23 C22 -159.3(5) . . . . ?
C21 Pd1 C23 C22 26.6(5) . . . . ?
Cl1 Pd1 C23 C22 48.1(9) . . . . ?
